data_9005540
loop_
_publ_author_name
'Krivovichev, S. V.'
'Britvin, S. N.'
'Burns, P. C.'
'Yakovenchuk, V. N.'

_publ_section_title
;Crystal structure of rimkorolgite, Ba[Mg5(H2O)7(PO4)4](H2O), and its
 comparison with bakhchisaraitsevite
;
_journal_name_full 'European Journal of Mineralogy'
_journal_page_first 397
_journal_page_last 402
_journal_paper_doi 10.1127/0935-1221/2002/0014-0397
_journal_volume 14
_journal_year 2002
_chemical_formula_sum 'Ba H16 Mg5 O24 P4'
_chemical_name_mineral Rimkorolgite
_space_group_IT_number 14
_symmetry_space_group_name_Hall '-P 2ybc'
_symmetry_space_group_name_H-M 'P 1 21/c 1'
_cell_angle_alpha 90
_cell_angle_beta 90.025
_cell_angle_gamma 90
_cell_formula_units_Z 4
_cell_length_a 8.3354
_cell_length_b 12.8304
_cell_length_c 18.313
_cell_volume 1958.511
_database_code_amcsd 0006928
_exptl_crystal_density_diffrn 2.642
_cod_original_formula_sum 'Ba Mg5 P4 O24 H16'
_cod_database_code 9005540

loop_
_space_group_symop_operation_xyz
x,y,z
x,1/2-y,1/2+z
-x,1/2+y,1/2-z
-x,-y,-z

loop_
_atom_site_aniso_label
_atom_site_aniso_U_11
_atom_site_aniso_U_22
_atom_site_aniso_U_33
_atom_site_aniso_U_12
_atom_site_aniso_U_13
_atom_site_aniso_U_23
Ba 0.01320 0.01690 0.02020 0.00090 -0.00140 0.00030
Mg1 0.00600 0.00510 0.00670 -0.00110 0.00120 0.00120
Mg2 0.00790 0.00850 0.01770 0.00100 0.00010 0.00010
Mg3 0.00930 0.00940 0.01510 -0.00100 0.00160 -0.00240
Mg4 0.00930 0.00660 0.01520 -0.00040 -0.00140 -0.00050
Mg5 0.00880 0.00770 0.01150 -0.00100 0.00220 -0.00090
P1 0.00890 0.00950 0.01350 -0.00030 -0.00010 -0.00060
P2 0.00790 0.01070 0.01040 -0.00120 -0.00030 -0.00030
P3 0.00920 0.00840 0.01150 0.00020 0.00030 0.00220
P4 0.00780 0.01110 0.01260 -0.00170 0.00020 -0.00050
Wat1 0.03400 0.02000 0.03100 -0.00100 0.00400 0.00200
Wat2 0.01400 0.00800 0.01600 -0.00100 -0.00100 -0.00300
O3 0.01800 0.01600 0.01700 -0.00400 0.00000 -0.00100
O4 0.00900 0.00900 0.01400 0.00100 -0.00300 -0.00600
Wat5 0.01200 0.00800 0.01700 0.00100 0.00000 0.00000
O6 0.01600 0.00600 0.00700 0.00000 -0.00100 0.00200
O7 0.00700 0.00800 0.01700 -0.00300 0.00500 -0.00100
O8 0.01400 0.01500 0.01200 0.00400 0.00400 -0.00400
O9 0.00800 0.00900 0.01500 -0.00100 0.00600 0.00300
O10 0.01800 0.01500 0.02100 -0.00900 0.00500 -0.00200
O11 0.01300 0.01300 0.01300 0.00200 -0.00300 0.00200
Wat12 0.01200 0.01600 0.01800 0.00100 0.00200 -0.00400
O13 0.01100 0.01700 0.01500 0.00600 -0.00300 0.00000
O14 0.01200 0.00600 0.02300 0.00300 0.00600 0.00000
O15 0.00700 0.01000 0.01500 0.00500 -0.00300 0.00100
O16 0.00800 0.01100 0.01400 0.00100 -0.00300 0.00400
O17 0.01400 0.00500 0.02000 -0.00400 0.00200 0.00300
Wat18 0.01700 0.01500 0.02200 -0.00100 0.00400 0.00000
Wat19 0.02000 0.03900 0.02500 -0.01900 -0.01400 -0.00500
O20 0.00900 0.01200 0.01800 -0.00300 -0.00100 0.00100
O21 0.01100 0.01100 0.01900 -0.00200 0.00400 0.00400
Wat22 0.09100 0.04400 0.07400 -0.01200 -0.03900 0.03000
O23 0.01800 0.00700 0.02000 -0.00300 0.00200 -0.00500
Wat24 0.02800 0.02100 0.02400 -0.00100 -0.00300 -0.00300

loop_
_atom_site_label
_atom_site_fract_x
_atom_site_fract_y
_atom_site_fract_z
_atom_site_U_iso_or_equiv
_atom_site_type_symbol
_atom_site_attached_hydrogens
Ba 0.23818 0.08279 0.00270 0.01680 Ba 0
Mg1 -0.28040 0.18660 -0.06810 0.00600 Mg 0
Mg2 0.19510 -0.07580 -0.22920 0.01440 Mg 0
Mg3 -0.19790 -0.08170 -0.24580 0.01130 Mg 0
Mg4 -0.29560 -0.31270 -0.26910 0.01030 Mg 0
Mg5 0.31290 -0.30530 -0.24570 0.00930 Mg 0
P1 -0.02130 0.09410 -0.14700 0.01060 P 0
P2 -0.01080 -0.25560 -0.14990 0.00970 P 0
P3 0.49000 -0.02280 0.14849 0.00970 P 0
P4 0.51250 0.14080 0.34730 0.01050 P 0
Wat1 0.36840 0.21500 0.53380 0.02860 O 2
Wat2 0.25300 -0.44560 -0.19040 0.01260 O 2
O3 -0.05360 0.06700 -0.06790 0.01690 O 0
O4 -0.01430 -0.00330 -0.19630 0.01060 O 0
Wat5 -0.24620 -0.44720 -0.20510 0.01220 O 2
O6 0.44840 -0.06320 0.07110 0.01000 O 0
O7 0.14850 -0.22190 -0.18600 0.01060 O 0
O8 -0.02960 -0.20060 -0.07670 0.01350 O 0
O9 0.64520 0.15930 0.28980 0.01100 O 0
O10 0.13340 0.15490 -0.15200 0.01780 O 0
O11 -0.14800 -0.22770 -0.20160 0.01310 O 0
Wat12 0.51260 -0.26300 -0.17490 0.01530 O 2
O13 -0.16600 0.16250 -0.16940 0.01420 O 0
O14 0.36450 0.05920 0.16970 0.01360 O 0
O15 0.34990 0.16950 0.31260 0.01060 O 0
O16 0.49580 -0.11570 0.20220 0.01100 O 0
O17 0.51120 0.02410 0.37000 0.01310 O 0
Wat18 -0.00500 0.37530 -0.18110 0.01760 O 2
Wat19 -0.27040 0.15430 0.03880 0.02790 O 2
O20 0.65680 0.02900 0.14670 0.01320 O 0
O21 -0.00720 -0.37580 -0.13750 0.01340 O 0
Wat22 0.70630 0.00640 0.49300 0.07000 O 2
O23 0.54850 0.20830 0.41490 0.01500 O 0
Wat24 -0.11510 0.31300 -0.03760 0.02420 O 2

loop_
_cod_changelog_entry_id
_cod_changelog_entry_author
_cod_changelog_entry_date
_cod_changelog_entry_text
1
;cod-tools version 3.8.0
Id: cif_guess_AMCSD_atom_types 9574 2023-05-10 09:00:05Z saulius
;
2023-05-10T18:50:11+03:00
;Derived atom types and hydrogen counts
from atom names that follow the AMCSD naming convention
(Wat == water, O-H == hydroxyl).
;

loop_
_cod_related_entry_id
_cod_related_entry_database
_cod_related_entry_code
1 AMCSD 0006928
